data_1507861
loop_
_publ_author_name
'Curiel, David'
'M\'as-Montoya, Miriam'
'Usea, Laura'
'Espinosa, Arturo'
'Orenes, Ra\'ul A'
'Molina, Pedro'

_publ_section_title
;
 Indolocarbazole-based ligands for ladder-type four-coordinate boron
 complexes.
;
_journal_issue 13
_journal_name_full 'Organic letters'
_journal_page_first 3360
_journal_page_last 3363
_journal_paper_doi 10.1021/ol301339y
_journal_volume 14
_journal_year 2012
_chemical_formula_sum 'C42 H29 B Cl6 N4'
_chemical_formula_weight 813.20
_chemical_name_systematic
; 
 ? 
;
_space_group_IT_number 15
_symmetry_cell_setting monoclinic
_symmetry_space_group_name_Hall '-C 2yc'
_symmetry_space_group_name_H-M 'C 1 2/c 1'
_atom_sites_solution_hydrogens geom
_atom_sites_solution_primary direct
_atom_sites_solution_secondary difmap
_audit_creation_method SHELXL-97
_cell_angle_alpha 90.00
_cell_angle_beta 105.898(2)
_cell_angle_gamma 90.00
_cell_formula_units_Z 8
_cell_length_a 17.7388(13)
_cell_length_b 18.7308(14)
_cell_length_c 22.8807(17)
_cell_measurement_reflns_used 9509
_cell_measurement_temperature 100(2)
_cell_measurement_theta_max 28.58
_cell_measurement_theta_min 2.20
_cell_volume 7311.6(9)
_computing_cell_refinement 'Bruker SAINT'
_computing_data_collection 'Bruker SMART'
_computing_data_reduction 'Bruker SAINT'
_computing_molecular_graphics 'Bruker SHELXTL'
_computing_publication_material 'Bruker SHELXTL'
_computing_structure_refinement 'SHELXL-97 (Sheldrick, 1997)'
_computing_structure_solution 'SHELXS-97 (Sheldrick, 1990)'
_diffrn_ambient_temperature 100(2)
_diffrn_detector_area_resol_mean 8.26
_diffrn_measured_fraction_theta_full 0.999
_diffrn_measured_fraction_theta_max 0.948
_diffrn_measurement_device_type 'Bruker SMART APEX CCD'
_diffrn_measurement_method \w-scan
_diffrn_radiation_monochromator graphite
_diffrn_radiation_source 'fine-focus sealed tube'
_diffrn_radiation_type MoK\a
_diffrn_radiation_wavelength 0.71073
_diffrn_reflns_av_R_equivalents 0.0242
_diffrn_reflns_av_sigmaI/netI 0.0199
_diffrn_reflns_limit_h_max 23
_diffrn_reflns_limit_h_min -22
_diffrn_reflns_limit_k_max 24
_diffrn_reflns_limit_k_min -24
_diffrn_reflns_limit_l_max 30
_diffrn_reflns_limit_l_min -30
_diffrn_reflns_number 44296
_diffrn_reflns_theta_full 26.00
_diffrn_reflns_theta_max 28.63
_diffrn_reflns_theta_min 1.61
_exptl_absorpt_coefficient_mu 0.509
_exptl_absorpt_correction_T_max 0.9094
_exptl_absorpt_correction_T_min 0.8300
_exptl_absorpt_correction_type multi-scan
_exptl_absorpt_process_details SADABS
_exptl_crystal_colour red
_exptl_crystal_density_diffrn 1.477
_exptl_crystal_density_method 'not measured'
_exptl_crystal_description prism
_exptl_crystal_F_000 3328
_exptl_crystal_size_max 0.38
_exptl_crystal_size_mid 0.25
_exptl_crystal_size_min 0.19
_refine_diff_density_max 0.712
_refine_diff_density_min -0.758
_refine_diff_density_rms 0.070
_refine_ls_extinction_method none
_refine_ls_goodness_of_fit_ref 1.040
_refine_ls_hydrogen_treatment 'NH free, others riding'
_refine_ls_matrix_type full
_refine_ls_number_parameters 516
_refine_ls_number_reflns 8907
_refine_ls_number_restraints 12
_refine_ls_restrained_S_all 1.046
_refine_ls_R_factor_all 0.0582
_refine_ls_R_factor_gt 0.0529
_refine_ls_shift/su_max 0.001
_refine_ls_shift/su_mean 0.000
_refine_ls_structure_factor_coef Fsqd
_refine_ls_weighting_details 'calc w=1/[\s^2^(Fo^2^)+(0.0630P)^2^+17.1804P] where P=(Fo^2^+2Fc^2^)/3'
_refine_ls_weighting_scheme calc
_refine_ls_wR_factor_gt 0.1308
_refine_ls_wR_factor_ref 0.1350
_reflns_number_gt 8038
_reflns_number_total 8907
_reflns_threshold_expression >2sigma(I)
_cod_data_source_file ol301339y_si_001.cif
_cod_data_source_block lu142as
_cod_depositor_comments
;
The following automatic conversions were performed:

'_symmetry_cell_setting' value 'Monoclinic' changed to 'monoclinic'
according to /home/saulius/struct/CIF-dictionaries/cif_core.dic
dictionary named 'cif_core.dic' version 2.4.1 from 2010-06-29.

Automatic conversion script
Id: cif_fix_values 1891 2012-01-12 08:04:46Z andrius 

 Adding full bibliography for 1507861.cif.
;
_cod_original_sg_symbol_H-M 'C 2/c'
_cod_database_code 1507861

loop_
_symmetry_equiv_pos_as_xyz
'x, y, z'
'-x, y, -z+1/2'
'x+1/2, y+1/2, z'
'-x+1/2, y+1/2, -z+1/2'
'-x, -y, -z'
'x, -y, z-1/2'
'-x+1/2, -y+1/2, -z'
'x+1/2, -y+1/2, z-1/2'

loop_
_atom_site_label
_atom_site_type_symbol
_atom_site_fract_x
_atom_site_fract_y
_atom_site_fract_z
_atom_site_U_iso_or_equiv
_atom_site_adp_type
_atom_site_occupancy
_atom_site_symmetry_multiplicity
_atom_site_calc_flag
_atom_site_refinement_flags
_atom_site_disorder_assembly
_atom_site_disorder_group
B1 B 0.68933(11) -0.10041(10) 0.74516(8) 0.0146(3) Uani 1 1 d . . .
N1 N 0.58397(9) 0.22796(8) 0.70803(7) 0.0153(3) Uani 1 1 d . . .
H01 H 0.5807(14) 0.2606(14) 0.6836(11) 0.023(6) Uiso 1 1 d . . .
N2 N 0.65109(8) -0.05315(8) 0.68979(6) 0.0149(3) Uani 1 1 d . . .
N3 N 0.64618(8) -0.07420(8) 0.79663(6) 0.0143(3) Uani 1 1 d . . .
N4 N 0.59906(10) 0.23707(8) 0.58661(7) 0.0224(3) Uani 1 1 d . . .
C1 C 0.59399(9) 0.12692(9) 0.64019(7) 0.0145(3) Uani 1 1 d . . .
C2 C 0.59456(9) 0.15700(9) 0.69661(7) 0.0141(3) Uani 1 1 d . . .
C3 C 0.59162(10) 0.23722(9) 0.76890(8) 0.0154(3) Uani 1 1 d . . .
C4 C 0.59183(10) 0.30128(9) 0.80008(8) 0.0179(3) Uani 1 1 d . . .
H4 H 0.5843 0.3458 0.7794 0.021 Uiso 1 1 calc R . .
C5 C 0.60341(11) 0.29741(10) 0.86217(8) 0.0201(4) Uani 1 1 d . . .
H5 H 0.6028 0.3400 0.8846 0.024 Uiso 1 1 calc R . .
C6 C 0.61599(11) 0.23188(10) 0.89281(8) 0.0199(3) Uani 1 1 d . . .
H6 H 0.6237 0.2308 0.9356 0.024 Uiso 1 1 calc R . .
C7 C 0.61731(10) 0.16858(9) 0.86175(8) 0.0176(3) Uani 1 1 d . . .
H7 H 0.6271 0.1246 0.8832 0.021 Uiso 1 1 calc R . .
C8 C 0.60406(9) 0.16995(9) 0.79828(7) 0.0143(3) Uani 1 1 d . . .
C9 C 0.60516(9) 0.11749(9) 0.75172(7) 0.0139(3) Uani 1 1 d . . .
C10 C 0.61796(9) 0.04297(9) 0.75046(7) 0.0140(3) Uani 1 1 d . . .
C11 C 0.62855(9) 0.01571(9) 0.69638(7) 0.0139(3) Uani 1 1 d . . .
C12 C 0.65820(10) -0.05940(9) 0.63115(8) 0.0160(3) Uani 1 1 d . . .
C13 C 0.68911(11) -0.11658(10) 0.60556(8) 0.0199(3) Uani 1 1 d . . .
H13 H 0.7063 -0.1590 0.6281 0.024 Uiso 1 1 calc R . .
C14 C 0.69373(12) -0.10926(10) 0.54647(9) 0.0230(4) Uani 1 1 d . . .
H14 H 0.7140 -0.1475 0.5281 0.028 Uiso 1 1 calc R . .
C15 C 0.66918(11) -0.04652(10) 0.51314(8) 0.0213(4) Uani 1 1 d . . .
H15 H 0.6727 -0.0431 0.4725 0.026 Uiso 1 1 calc R . .
C16 C 0.63986(10) 0.01065(10) 0.53884(8) 0.0185(3) Uani 1 1 d . . .
H16 H 0.6236 0.0530 0.5161 0.022 Uiso 1 1 calc R . .
C17 C 0.63455(10) 0.00525(9) 0.59860(8) 0.0155(3) Uani 1 1 d . . .
C18 C 0.61555(9) 0.05475(9) 0.64140(7) 0.0147(3) Uani 1 1 d . . .
C21 C 0.57105(10) 0.17007(9) 0.58372(8) 0.0163(3) Uani 1 1 d . . .
C22 C 0.51967(10) 0.14245(10) 0.53119(8) 0.0204(4) Uani 1 1 d . . .
H22 H 0.4992 0.0955 0.5309 0.024 Uiso 1 1 calc R . .
C23 C 0.49891(12) 0.18461(12) 0.47937(9) 0.0257(4) Uani 1 1 d . . .
H23 H 0.4638 0.1671 0.4431 0.031 Uiso 1 1 calc R . .
C24 C 0.53016(13) 0.25245(12) 0.48137(9) 0.0289(4) Uani 1 1 d . . .
H24 H 0.5184 0.2819 0.4462 0.035 Uiso 1 1 calc R . .
C25 C 0.57892(14) 0.27624(11) 0.53574(9) 0.0289(4) Uani 1 1 d . . .
H25 H 0.5994 0.3233 0.5372 0.035 Uiso 1 1 calc R . .
C31 C 0.61273(9) -0.00851(9) 0.79686(7) 0.0136(3) Uani 1 1 d . . .
C32 C 0.56766(10) 0.00468(9) 0.83742(7) 0.0155(3) Uani 1 1 d . . .
H32 H 0.5405 0.0487 0.8355 0.019 Uiso 1 1 calc R . .
C33 C 0.56240(10) -0.04574(10) 0.88010(8) 0.0177(3) Uani 1 1 d . . .
H33 H 0.5313 -0.0369 0.9072 0.021 Uiso 1 1 calc R . .
C34 C 0.60328(11) -0.10967(10) 0.88290(8) 0.0185(3) Uani 1 1 d . . .
H34 H 0.6040 -0.1437 0.9138 0.022 Uiso 1 1 calc R . .
C35 C 0.64265(10) -0.12242(9) 0.83986(8) 0.0171(3) Uani 1 1 d . . .
H35 H 0.6685 -0.1670 0.8405 0.021 Uiso 1 1 calc R . .
C41 C 0.78199(10) -0.08262(9) 0.77114(8) 0.0158(3) Uani 1 1 d . . .
C42 C 0.81738(11) -0.02928(9) 0.74426(8) 0.0187(3) Uani 1 1 d . . .
H42 H 0.7862 -0.0042 0.7100 0.022 Uiso 1 1 calc R . .
C43 C 0.89647(11) -0.01192(10) 0.76607(9) 0.0224(4) Uani 1 1 d . . .
H43 H 0.9184 0.0243 0.7467 0.027 Uiso 1 1 calc R . .
C44 C 0.94318(11) -0.04743(10) 0.81601(9) 0.0236(4) Uani 1 1 d . . .
H44 H 0.9973 -0.0360 0.8309 0.028 Uiso 1 1 calc R . .
C45 C 0.91016(11) -0.09998(10) 0.84418(9) 0.0216(4) Uani 1 1 d . . .
H45 H 0.9417 -0.1242 0.8788 0.026 Uiso 1 1 calc R . .
C46 C 0.83097(10) -0.11725(9) 0.82192(8) 0.0178(3) Uani 1 1 d . . .
H46 H 0.8096 -0.1535 0.8417 0.021 Uiso 1 1 calc R . .
C51 C 0.66248(10) -0.18231(9) 0.72889(8) 0.0159(3) Uani 1 1 d . . .
C52 C 0.71362(11) -0.23932(10) 0.73061(9) 0.0227(4) Uani 1 1 d . . .
H52 H 0.7685 -0.2315 0.7454 0.027 Uiso 1 1 calc R . .
C53 C 0.68633(13) -0.30767(11) 0.71122(10) 0.0307(4) Uani 1 1 d . . .
H53 H 0.7226 -0.3452 0.7120 0.037 Uiso 1 1 calc R . .
C54 C 0.60652(13) -0.32086(11) 0.69090(10) 0.0293(4) Uani 1 1 d . . .
H54 H 0.5879 -0.3673 0.6779 0.035 Uiso 1 1 calc R . .
C55 C 0.55400(12) -0.26541(11) 0.68978(9) 0.0246(4) Uani 1 1 d . . .
H55 H 0.4992 -0.2741 0.6766 0.029 Uiso 1 1 calc R . .
C56 C 0.58189(11) -0.19744(10) 0.70790(8) 0.0197(3) Uani 1 1 d . . .
H56 H 0.5453 -0.1599 0.7061 0.024 Uiso 1 1 calc R . .
C98 C 0.1323(6) 0.1085(6) 0.5667(5) 0.026(3) Uiso 0.175(4) 1 d PD A 1
H98 H 0.0939 0.1198 0.5903 0.032 Uiso 0.175(4) 1 calc PR A 1
Cl1 Cl 0.1792(10) 0.1807(8) 0.5515(8) 0.164(7) Uiso 0.175(4) 1 d PD A 1
Cl2 Cl 0.1930(10) 0.0330(8) 0.5963(8) 0.153(6) Uiso 0.175(4) 1 d PD A 1
Cl3 Cl 0.0876(5) 0.0722(3) 0.4942(2) 0.0621(17) Uiso 0.175(4) 1 d PD A 1
C98' C 0.15874(15) 0.08620(15) 0.53575(13) 0.0327(6) Uani 0.825(4) 1 d PD A 2
H98' H 0.1827 0.0703 0.5031 0.039 Uiso 0.825(4) 1 calc PR A 2
Cl1' Cl 0.17823(5) 0.17933(4) 0.54980(4) 0.0289(2) Uani 0.825(4) 1 d PD A 2
Cl2' Cl 0.20313(6) 0.03885(6) 0.60334(5) 0.0405(3) Uani 0.825(4) 1 d PD A 2
Cl3' Cl 0.05769(5) 0.07094(5) 0.51166(6) 0.0574(4) Uani 0.825(4) 1 d PD A 2
C99 C 0.8129(12) 0.0930(18) 0.5788(10) 0.19(3) Uiso 0.161(3) 1 d PD B 1
H99 H 0.7880 0.0481 0.5880 0.234 Uiso 0.161(3) 1 calc PR B 1
Cl4 Cl 0.7869(8) 0.1136(7) 0.5002(6) 0.148(5) Uiso 0.161(3) 1 d PD B 1
Cl5 Cl 0.7847(13) 0.1682(12) 0.6126(10) 0.237(9) Uiso 0.161(3) 1 d PD B 1
Cl6 Cl 0.9146(4) 0.0907(3) 0.6040(3) 0.0604(16) Uiso 0.161(3) 1 d PD B 1
C99' C 0.80612(16) 0.10837(16) 0.58715(12) 0.0307(6) Uani 0.839(3) 1 d PD B 2
H99' H 0.7687 0.0686 0.5875 0.037 Uiso 0.839(3) 1 calc PR B 2
Cl4' Cl 0.76185(5) 0.16518(5) 0.52657(4) 0.0502(3) Uani 0.839(3) 1 d PD B 2
Cl5' Cl 0.82298(7) 0.15351(5) 0.65603(4) 0.0592(3) Uani 0.839(3) 1 d PD B 2
Cl6' Cl 0.89110(8) 0.07098(7) 0.57596(7) 0.0709(4) Uani 0.839(3) 1 d PD B 2

loop_
_atom_site_aniso_label
_atom_site_aniso_U_11
_atom_site_aniso_U_22
_atom_site_aniso_U_33
_atom_site_aniso_U_23
_atom_site_aniso_U_13
_atom_site_aniso_U_12
B1 0.0161(8) 0.0140(8) 0.0149(8) -0.0004(6) 0.0063(7) 0.0006(7)
N1 0.0187(7) 0.0128(7) 0.0156(7) 0.0005(5) 0.0069(5) -0.0008(5)
N2 0.0173(7) 0.0147(7) 0.0144(7) -0.0007(5) 0.0069(5) 0.0014(5)
N3 0.0150(6) 0.0149(7) 0.0135(6) 0.0007(5) 0.0045(5) 0.0004(5)
N4 0.0334(9) 0.0178(7) 0.0182(7) 0.0017(6) 0.0108(6) 0.0007(6)
C1 0.0134(7) 0.0165(8) 0.0144(7) 0.0001(6) 0.0053(6) -0.0014(6)
C2 0.0127(7) 0.0143(7) 0.0154(8) 0.0004(6) 0.0042(6) 0.0001(6)
C3 0.0136(7) 0.0169(8) 0.0166(8) -0.0009(6) 0.0057(6) -0.0019(6)
C4 0.0185(8) 0.0143(8) 0.0218(8) -0.0013(6) 0.0072(6) -0.0013(6)
C5 0.0203(8) 0.0177(8) 0.0227(9) -0.0063(7) 0.0069(7) -0.0019(7)
C6 0.0219(8) 0.0227(9) 0.0146(8) -0.0039(6) 0.0040(6) -0.0014(7)
C7 0.0195(8) 0.0175(8) 0.0156(8) -0.0006(6) 0.0046(6) 0.0001(6)
C8 0.0127(7) 0.0141(7) 0.0162(8) -0.0015(6) 0.0044(6) -0.0005(6)
C9 0.0134(7) 0.0159(8) 0.0131(7) 0.0004(6) 0.0051(6) -0.0004(6)
C10 0.0130(7) 0.0158(8) 0.0133(7) 0.0003(6) 0.0039(6) 0.0006(6)
C11 0.0127(7) 0.0137(7) 0.0156(8) 0.0002(6) 0.0042(6) -0.0006(6)
C12 0.0164(8) 0.0176(8) 0.0150(8) -0.0013(6) 0.0059(6) -0.0013(6)
C13 0.0240(9) 0.0180(8) 0.0197(8) -0.0014(6) 0.0091(7) 0.0015(7)
C14 0.0280(9) 0.0216(9) 0.0225(9) -0.0054(7) 0.0122(7) 0.0019(7)
C15 0.0260(9) 0.0254(9) 0.0145(8) -0.0020(7) 0.0089(7) -0.0002(7)
C16 0.0197(8) 0.0206(8) 0.0160(8) -0.0001(6) 0.0060(6) -0.0013(7)
C17 0.0145(7) 0.0165(8) 0.0160(8) -0.0020(6) 0.0052(6) -0.0017(6)
C18 0.0138(7) 0.0178(8) 0.0131(7) -0.0005(6) 0.0048(6) -0.0014(6)
C21 0.0174(8) 0.0183(8) 0.0152(8) 0.0010(6) 0.0080(6) 0.0036(6)
C22 0.0191(8) 0.0247(9) 0.0184(8) -0.0005(7) 0.0068(7) 0.0014(7)
C23 0.0228(9) 0.0380(11) 0.0163(8) 0.0001(8) 0.0055(7) 0.0087(8)
C24 0.0412(12) 0.0301(10) 0.0180(9) 0.0085(8) 0.0125(8) 0.0144(9)
C25 0.0484(13) 0.0189(9) 0.0231(9) 0.0045(7) 0.0162(9) 0.0037(8)
C31 0.0123(7) 0.0147(7) 0.0131(7) -0.0010(6) 0.0022(6) -0.0009(6)
C32 0.0155(7) 0.0171(8) 0.0140(7) -0.0014(6) 0.0043(6) 0.0000(6)
C33 0.0176(8) 0.0224(8) 0.0140(7) -0.0012(6) 0.0059(6) -0.0016(6)
C34 0.0216(8) 0.0197(8) 0.0148(8) 0.0037(6) 0.0059(6) -0.0015(7)
C35 0.0189(8) 0.0157(8) 0.0166(8) 0.0022(6) 0.0045(6) 0.0015(6)
C41 0.0173(8) 0.0137(7) 0.0175(8) -0.0026(6) 0.0069(6) 0.0011(6)
C42 0.0196(8) 0.0155(8) 0.0220(8) 0.0000(6) 0.0076(7) 0.0012(6)
C43 0.0228(9) 0.0177(8) 0.0295(10) -0.0022(7) 0.0119(7) -0.0031(7)
C44 0.0181(8) 0.0224(9) 0.0295(10) -0.0057(7) 0.0054(7) -0.0028(7)
C45 0.0199(8) 0.0214(9) 0.0215(9) -0.0027(7) 0.0022(7) 0.0023(7)
C46 0.0198(8) 0.0153(8) 0.0189(8) -0.0018(6) 0.0062(7) 0.0005(6)
C51 0.0200(8) 0.0149(8) 0.0141(7) 0.0006(6) 0.0068(6) -0.0007(6)
C52 0.0195(8) 0.0196(9) 0.0286(10) -0.0011(7) 0.0062(7) 0.0019(7)
C53 0.0310(11) 0.0188(9) 0.0402(12) -0.0035(8) 0.0064(9) 0.0049(8)
C54 0.0347(11) 0.0172(9) 0.0339(11) -0.0038(8) 0.0056(9) -0.0056(8)
C55 0.0228(9) 0.0245(9) 0.0251(9) -0.0003(7) 0.0044(7) -0.0056(7)
C56 0.0197(8) 0.0193(8) 0.0203(8) 0.0004(7) 0.0059(7) 0.0017(7)
C98' 0.0272(13) 0.0338(14) 0.0389(15) 0.0057(11) 0.0119(11) 0.0027(10)
Cl1' 0.0281(3) 0.0311(4) 0.0282(3) 0.0105(2) 0.0093(2) 0.0001(2)
Cl2' 0.0403(4) 0.0406(4) 0.0436(4) 0.0273(3) 0.0168(3) 0.0101(3)
Cl3' 0.0250(4) 0.0461(5) 0.0951(8) -0.0182(5) 0.0064(4) 0.0002(3)
C99' 0.0285(12) 0.0327(13) 0.0297(13) 0.0020(10) 0.0059(10) -0.0095(10)
Cl4' 0.0392(4) 0.0637(6) 0.0443(4) 0.0216(4) 0.0060(3) -0.0014(3)
Cl5' 0.0887(7) 0.0533(5) 0.0357(4) -0.0100(3) 0.0172(4) -0.0126(5)
Cl6' 0.0764(8) 0.0632(7) 0.0849(9) 0.0202(6) 0.0421(7) 0.0319(6)

loop_
_atom_type_symbol
_atom_type_description
_atom_type_scat_dispersion_real
_atom_type_scat_dispersion_imag
_atom_type_scat_source
C C 0.0033 0.0016 'International Tables Vol C Tables 4.2.6.8 and 6.1.1.4'
H H 0.0000 0.0000 'International Tables Vol C Tables 4.2.6.8 and 6.1.1.4'
B B 0.0013 0.0007 'International Tables Vol C Tables 4.2.6.8 and 6.1.1.4'
N N 0.0061 0.0033 'International Tables Vol C Tables 4.2.6.8 and 6.1.1.4'
Cl Cl 0.1484 0.1585 'International Tables Vol C Tables 4.2.6.8 and 6.1.1.4'

loop_
_geom_angle_atom_site_label_1
_geom_angle_atom_site_label_2
_geom_angle_atom_site_label_3
_geom_angle
N2 B1 C51 108.62(14)
N2 B1 C41 110.89(14)
C51 B1 C41 118.93(14)
N2 B1 N3 103.32(13)
C51 B1 N3 106.38(13)
C41 B1 N3 107.45(13)
C3 N1 C2 109.50(14)
C11 N2 C12 107.01(14)
C11 N2 B1 121.70(14)
C12 N2 B1 127.62(14)
C35 N3 C31 119.40(14)
C35 N3 B1 116.58(14)
C31 N3 B1 123.99(13)
C25 N4 C21 117.50(17)
C18 C1 C2 115.76(15)
C18 C1 C21 123.40(15)
C2 C1 C21 120.84(15)
N1 C2 C1 126.44(15)
N1 C2 C9 108.91(14)
C1 C2 C9 124.65(15)
N1 C3 C4 127.81(16)
N1 C3 C8 109.16(15)
C4 C3 C8 122.95(16)
C5 C4 C3 117.38(16)
C4 C5 C6 121.29(16)
C7 C6 C5 121.05(16)
C6 C7 C8 119.50(16)
C7 C8 C3 117.80(15)
C7 C8 C9 135.45(16)
C3 C8 C9 106.56(14)
C10 C9 C2 118.39(15)
C10 C9 C8 135.72(15)
C2 C9 C8 105.77(14)
C11 C10 C9 116.06(15)
C11 C10 C31 117.03(15)
C9 C10 C31 126.55(15)
N2 C11 C10 123.71(15)
N2 C11 C18 111.64(14)
C10 C11 C18 124.62(15)
N2 C12 C13 128.17(16)
N2 C12 C17 110.04(15)
C13 C12 C17 121.62(15)
C14 C13 C12 117.83(17)
C13 C14 C15 121.42(17)
C16 C15 C14 120.78(16)
C15 C16 C17 119.40(17)
C16 C17 C12 118.92(15)
C16 C17 C18 134.59(16)
C12 C17 C18 106.24(14)
C1 C18 C11 119.43(15)
C1 C18 C17 135.52(15)
C11 C18 C17 104.91(14)
N4 C21 C22 122.30(16)
N4 C21 C1 117.14(15)
C22 C21 C1 120.49(16)
C23 C22 C21 118.91(18)
C24 C23 C22 118.99(18)
C25 C24 C23 118.26(18)
N4 C25 C24 123.96(19)
N3 C31 C32 119.20(15)
N3 C31 C10 118.62(14)
C32 C31 C10 121.83(15)
C33 C32 C31 120.59(16)
C32 C33 C34 119.06(16)
C35 C34 C33 118.48(16)
N3 C35 C34 122.78(16)
C46 C41 C42 116.12(16)
C46 C41 B1 122.91(15)
C42 C41 B1 120.95(15)
C43 C42 C41 122.36(17)
C44 C43 C42 120.01(17)
C43 C44 C45 119.32(17)
C44 C45 C46 120.32(17)
C45 C46 C41 121.87(17)
C52 C51 C56 116.60(16)
C52 C51 B1 124.80(16)
C56 C51 B1 118.48(15)
C51 C52 C53 121.76(18)
C54 C53 C52 120.21(19)
C53 C54 C55 119.38(18)
C56 C55 C54 119.83(18)
C55 C56 C51 122.19(17)
Cl1 C98 Cl3 103.7(8)
Cl1 C98 Cl2 115.7(10)
Cl3 C98 Cl2 96.9(8)
Cl3' C98' Cl2' 111.46(16)
Cl3' C98' Cl1' 110.29(15)
Cl2' C98' Cl1' 108.27(16)
Cl6 C99 Cl5 105.7(16)
Cl6 C99 Cl4 107.5(14)
Cl5 C99 Cl4 104.3(17)
Cl5' C99' Cl6' 112.77(15)
Cl5' C99' Cl4' 110.47(18)
Cl6' C99' Cl4' 110.22(16)

loop_
_geom_bond_atom_site_label_1
_geom_bond_atom_site_label_2
_geom_bond_distance
B1 N2 1.542(2)
B1 C51 1.619(2)
B1 C41 1.622(3)
B1 N3 1.645(2)
N1 C3 1.373(2)
N1 C2 1.377(2)
N2 C11 1.371(2)
N2 C12 1.387(2)
N3 C35 1.354(2)
N3 C31 1.367(2)
N4 C25 1.339(2)
N4 C21 1.345(2)
C1 C18 1.403(2)
C1 C2 1.406(2)
C1 C21 1.483(2)
C2 C9 1.429(2)
C3 C4 1.395(2)
C3 C8 1.417(2)
C4 C5 1.380(3)
C5 C6 1.401(3)
C6 C7 1.386(2)
C7 C8 1.406(2)
C8 C9 1.453(2)
C9 C10 1.416(2)
C10 C11 1.398(2)
C10 C31 1.456(2)
C11 C18 1.418(2)
C12 C13 1.402(2)
C12 C17 1.423(2)
C13 C14 1.383(3)
C14 C15 1.404(3)
C15 C16 1.389(3)
C16 C17 1.400(2)
C17 C18 1.454(2)
C21 C22 1.394(2)
C22 C23 1.388(3)
C23 C24 1.382(3)
C24 C25 1.380(3)
C31 C32 1.403(2)
C32 C33 1.380(2)
C33 C34 1.392(3)
C34 C35 1.375(2)
C41 C46 1.405(2)
C41 C42 1.408(2)
C42 C43 1.393(3)
C43 C44 1.384(3)
C44 C45 1.391(3)
C45 C46 1.395(3)
C51 C52 1.395(2)
C51 C56 1.407(2)
C52 C53 1.397(3)
C53 C54 1.386(3)
C54 C55 1.391(3)
C55 C56 1.388(3)
C98 Cl1 1.674(14)
C98 Cl3 1.767(11)
C98 Cl2 1.794(14)
C98' Cl3' 1.749(3)
C98' Cl2' 1.770(3)
C98' Cl1' 1.790(3)
C99 Cl6 1.74(2)
C99 Cl5 1.75(2)
C99 Cl4 1.77(2)
C99' Cl5' 1.741(3)
C99' Cl6' 1.744(3)
C99' Cl4' 1.753(3)

loop_
_geom_hbond_atom_site_label_D
_geom_hbond_atom_site_label_H
_geom_hbond_atom_site_label_A
_geom_hbond_distance_DH
_geom_hbond_distance_HA
_geom_hbond_distance_DA
_geom_hbond_angle_DHA
N1 H01 N4 0.82(3) 2.37(2) 2.868(2) 120(2)

loop_
_geom_torsion_atom_site_label_1
_geom_torsion_atom_site_label_2
_geom_torsion_atom_site_label_3
_geom_torsion_atom_site_label_4
_geom_torsion
C51 B1 N2 C11 146.54(15)
C41 B1 N2 C11 -81.00(18)
N3 B1 N2 C11 33.85(19)
C51 B1 N2 C12 -57.9(2)
C41 B1 N2 C12 74.5(2)
N3 B1 N2 C12 -170.63(15)
N2 B1 N3 C35 154.03(14)
C51 B1 N3 C35 39.72(19)
C41 B1 N3 C35 -88.67(17)
N2 B1 N3 C31 -24.2(2)
C51 B1 N3 C31 -138.47(15)
C41 B1 N3 C31 93.14(18)
C3 N1 C2 C1 -177.56(16)
C3 N1 C2 C9 3.40(19)
C18 C1 C2 N1 172.56(16)
C21 C1 C2 N1 -8.0(3)
C18 C1 C2 C9 -8.5(2)
C21 C1 C2 C9 170.92(15)
C2 N1 C3 C4 174.07(17)
C2 N1 C3 C8 -2.75(19)
N1 C3 C4 C5 -177.60(16)
C8 C3 C4 C5 -1.2(3)
C3 C4 C5 C6 1.2(3)
C4 C5 C6 C7 0.1(3)
C5 C6 C7 C8 -1.4(3)
C6 C7 C8 C3 1.5(2)
C6 C7 C8 C9 175.77(18)
N1 C3 C8 C7 176.86(14)
C4 C3 C8 C7 -0.1(2)
N1 C3 C8 C9 1.01(18)
C4 C3 C8 C9 -175.99(15)
N1 C2 C9 C10 -179.32(14)
C1 C2 C9 C10 1.6(2)
N1 C2 C9 C8 -2.68(18)
C1 C2 C9 C8 178.26(15)
C7 C8 C9 C10 2.0(3)
C3 C8 C9 C10 176.78(18)
C7 C8 C9 C2 -173.75(19)
C3 C8 C9 C2 1.01(18)
C2 C9 C10 C11 7.5(2)
C8 C9 C10 C11 -167.90(18)
C2 C9 C10 C31 -165.37(15)
C8 C9 C10 C31 19.3(3)
C12 N2 C11 C10 -177.76(15)
B1 N2 C11 C10 -17.8(2)
C12 N2 C11 C18 3.74(19)
B1 N2 C11 C18 163.67(14)
C9 C10 C11 N2 171.62(15)
C31 C10 C11 N2 -14.8(2)
C9 C10 C11 C18 -10.1(2)
C31 C10 C11 C18 163.48(15)
C11 N2 C12 C13 171.24(17)
B1 N2 C12 C13 12.9(3)
C11 N2 C12 C17 -4.05(18)
B1 N2 C12 C17 -162.42(15)
N2 C12 C13 C14 -176.85(17)
C17 C12 C13 C14 -2.0(3)
C12 C13 C14 C15 0.7(3)
C13 C14 C15 C16 0.5(3)
C14 C15 C16 C17 -0.3(3)
C15 C16 C17 C12 -1.1(3)
C15 C16 C17 C18 172.28(18)
N2 C12 C17 C16 177.91(15)
C13 C12 C17 C16 2.3(3)
N2 C12 C17 C18 2.85(19)
C13 C12 C17 C18 -172.81(16)
C2 C1 C18 C11 6.1(2)
C21 C1 C18 C11 -173.35(15)
C2 C1 C18 C17 -168.96(18)
C21 C1 C18 C17 11.6(3)
N2 C11 C18 C1 -178.39(15)
C10 C11 C18 C1 3.1(3)
N2 C11 C18 C17 -1.96(18)
C10 C11 C18 C17 179.56(15)
C16 C17 C18 C1 1.1(3)
C12 C17 C18 C1 175.00(18)
C16 C17 C18 C11 -174.48(19)
C12 C17 C18 C11 -0.55(18)
C25 N4 C21 C22 -3.3(3)
C25 N4 C21 C1 179.68(17)
C18 C1 C21 N4 -138.01(17)
C2 C1 C21 N4 42.6(2)
C18 C1 C21 C22 44.9(2)
C2 C1 C21 C22 -134.52(17)
N4 C21 C22 C23 2.4(3)
C1 C21 C22 C23 179.38(16)
C21 C22 C23 C24 0.4(3)
C22 C23 C24 C25 -2.1(3)
C21 N4 C25 C24 1.4(3)
C23 C24 C25 N4 1.2(3)
C35 N3 C31 C32 -7.4(2)
B1 N3 C31 C32 170.76(15)
C35 N3 C31 C10 179.25(15)
B1 N3 C31 C10 -2.6(2)
C11 C10 C31 N3 24.1(2)
C9 C10 C31 N3 -163.09(16)
C11 C10 C31 C32 -149.08(16)
C9 C10 C31 C32 23.7(3)
N3 C31 C32 C33 5.4(2)
C10 C31 C32 C33 178.58(16)
C31 C32 C33 C34 0.8(3)
C32 C33 C34 C35 -4.9(3)
C31 N3 C35 C34 3.2(3)
B1 N3 C35 C34 -175.03(16)
C33 C34 C35 N3 3.0(3)
N2 B1 C41 C46 179.20(15)
C51 B1 C41 C46 -53.8(2)
N3 B1 C41 C46 66.95(19)
N2 B1 C41 C42 1.0(2)
C51 B1 C41 C42 127.93(17)
N3 B1 C41 C42 -111.30(17)
C46 C41 C42 C43 0.6(3)
B1 C41 C42 C43 178.93(16)
C41 C42 C43 C44 -0.2(3)
C42 C43 C44 C45 -0.5(3)
C43 C44 C45 C46 0.7(3)
C44 C45 C46 C41 -0.3(3)
C42 C41 C46 C45 -0.3(2)
B1 C41 C46 C45 -178.64(16)
N2 B1 C51 C52 122.38(18)
C41 B1 C51 C52 -5.7(2)
N3 B1 C51 C52 -126.97(17)
N2 B1 C51 C56 -53.6(2)
C41 B1 C51 C56 178.36(15)
N3 B1 C51 C56 57.05(19)
C56 C51 C52 C53 1.4(3)
B1 C51 C52 C53 -174.67(18)
C51 C52 C53 C54 -1.6(3)
C52 C53 C54 C55 0.3(3)
C53 C54 C55 C56 1.2(3)
C54 C55 C56 C51 -1.3(3)
C52 C51 C56 C55 0.1(3)
B1 C51 C56 C55 176.38(16)
